data_4123540
loop_
_publ_author_name
'Zhang, Yi'
'Liao, Wei-Qiang'
'Fu, Da-Wei'
'Ye, Heng-Yun'
'Chen, Zhong-Ning'
'Xiong, Ren-Gen'

_publ_section_title
;
 Highly Efficient Red-Light Emission in An Organic-Inorganic Hybrid
 Ferroelectrics: (Pyrrolidinium)MnCl3.
;
_journal_name_full 'Journal of the American Chemical Society'
_journal_page_first 150327131753005
_journal_paper_doi 10.1021/jacs.5b01680
_journal_year 2015
_chemical_formula_sum 'C4 H10 Cl3 Mn N'
_chemical_formula_weight 233.42
_chemical_name_systematic
; 
 ? 
;
_space_group_IT_number 63
_symmetry_cell_setting orthorhombic
_symmetry_space_group_name_Hall '-C 2c 2'
_symmetry_space_group_name_H-M 'C m c m'
_atom_sites_solution_hydrogens geom
_atom_sites_solution_primary direct
_atom_sites_solution_secondary difmap
_audit_creation_method SHELXL-97
_cell_angle_alpha 90.00
_cell_angle_beta 90.00
_cell_angle_gamma 90.00
_cell_formula_units_Z 4
_cell_length_a 7.690(9)
_cell_length_b 17.32(2)
_cell_length_c 6.498(7)
_cell_measurement_reflns_used 1289
_cell_measurement_temperature 313(2)
_cell_measurement_theta_max 27.4468
_cell_measurement_theta_min 3.1353
_cell_volume 865.5(17)
_computing_structure_refinement 'SHELXL-97 (Sheldrick, 1997)'
_computing_structure_solution 'SHELXS-97 (Sheldrick, 1990)'
_diffrn_ambient_temperature 313(2)
_diffrn_measured_fraction_theta_full 0.981
_diffrn_measured_fraction_theta_max 0.981
_diffrn_radiation_monochromator graphite
_diffrn_radiation_source 'fine-focus sealed tube'
_diffrn_radiation_type MoK\a
_diffrn_radiation_wavelength 0.71073
_diffrn_reflns_av_R_equivalents 0.0263
_diffrn_reflns_av_sigmaI/netI 0.0193
_diffrn_reflns_limit_h_max 9
_diffrn_reflns_limit_h_min -7
_diffrn_reflns_limit_k_max 22
_diffrn_reflns_limit_k_min -22
_diffrn_reflns_limit_l_max 8
_diffrn_reflns_limit_l_min -8
_diffrn_reflns_number 2890
_diffrn_reflns_theta_full 27.42
_diffrn_reflns_theta_max 27.42
_diffrn_reflns_theta_min 2.90
_exptl_absorpt_coefficient_mu 2.370
_exptl_absorpt_correction_T_max 1.0000
_exptl_absorpt_correction_T_min 0.7626
_exptl_absorpt_correction_type multi-scan
_exptl_crystal_colour pink
_exptl_crystal_density_diffrn 1.792
_exptl_crystal_density_method 'not measured'
_exptl_crystal_description block
_exptl_crystal_F_000 468
_exptl_crystal_size_max 0.35
_exptl_crystal_size_mid 0.30
_exptl_crystal_size_min 0.27
_refine_diff_density_max 0.679
_refine_diff_density_min -0.367
_refine_diff_density_rms 0.129
_refine_ls_extinction_coef 0.019(4)
_refine_ls_extinction_expression Fc^*^=kFc[1+0.001xFc^2^\l^3^/sin(2\q)]^-1/4^
_refine_ls_extinction_method SHELXL
_refine_ls_goodness_of_fit_ref 1.241
_refine_ls_hydrogen_treatment mixed
_refine_ls_matrix_type full
_refine_ls_number_parameters 32
_refine_ls_number_reflns 565
_refine_ls_number_restraints 0
_refine_ls_restrained_S_all 1.241
_refine_ls_R_factor_all 0.0450
_refine_ls_R_factor_gt 0.0429
_refine_ls_shift/su_max 0.000
_refine_ls_shift/su_mean 0.000
_refine_ls_structure_factor_coef Fsqd
_refine_ls_weighting_details 'calc w=1/[\s^2^(Fo^2^)+(0.0595P)^2^+2.5040P] where P=(Fo^2^+2Fc^2^)/3'
_refine_ls_weighting_scheme calc
_refine_ls_wR_factor_gt 0.1247
_refine_ls_wR_factor_ref 0.1261
_reflns_number_gt 537
_reflns_number_total 565
_reflns_threshold_expression >2sigma(I)
_cod_data_source_file ja5b01680_si_003.cif
_cod_data_source_block shelxl
_cod_depositor_comments
;
The following automatic conversions were performed:

'_exptl_absorpt_correction_type' value 'Multi-scan' changed to
'multi-scan' according to
/usr/data/users/saulius/crontab/automatic-downloads/rss-feeds/ACS/lib/dictionaries/cif_core.dic
dictionary named 'cif_core.dic' version 2.4.2 from 2011-04-26.

Automatic conversion script
Id: cif_fix_values 3105 2015-03-04 15:46:00Z robertas 
;
_cod_original_cell_volume 865.2(17)
_cod_database_code 4123540

loop_
_symmetry_equiv_pos_as_xyz
'x, y, z'
'-x, -y, z+1/2'
'-x, y, -z+1/2'
'x, -y, -z'
'x+1/2, y+1/2, z'
'-x+1/2, -y+1/2, z+1/2'
'-x+1/2, y+1/2, -z+1/2'
'x+1/2, -y+1/2, -z'
'-x, -y, -z'
'x, y, -z-1/2'
'x, -y, z-1/2'
'-x, y, z'
'-x+1/2, -y+1/2, -z'
'x+1/2, y+1/2, -z-1/2'
'x+1/2, -y+1/2, z-1/2'
'-x+1/2, y+1/2, z'

loop_
_atom_site_label
_atom_site_type_symbol
_atom_site_fract_x
_atom_site_fract_y
_atom_site_fract_z
_atom_site_U_iso_or_equiv
_atom_site_adp_type
_atom_site_occupancy
_atom_site_symmetry_multiplicity
_atom_site_calc_flag
_atom_site_refinement_flags
Mn1 Mn 0.0000 0.0000 0.0000 0.0313(4) Uani 1 4 d S
Cl2 Cl 0.0000 0.11467(10) 0.2500 0.0455(5) Uani 1 4 d S
Cl1 Cl -0.22605(17) -0.05398(7) 0.2500 0.0424(4) Uani 1 2 d S
N1 N -0.5000 -0.1164(4) -0.1411(11) 0.0698(17) Uani 0.50 2 d SP
C3 C -0.5000 -0.1164(4) -0.1411(11) 0.0698(17) Uani 0.50 2 d SP
H3A H -0.3957 -0.0988 -0.0916 0.084 Uiso 1 1 d R
C1 C -0.5000 -0.1958(5) -0.0687(15) 0.115(4) Uani 1 2 d S
H1A H -0.6015 -0.2062 0.0127 0.138 Uiso 1 1 d R
C2 C -0.5000 -0.2421(8) -0.2500 0.152(8) Uani 1 4 d S
H2A H -0.6011 -0.2746 -0.2500 0.183 Uiso 1 2 d SR

loop_
_atom_site_aniso_label
_atom_site_aniso_U_11
_atom_site_aniso_U_22
_atom_site_aniso_U_33
_atom_site_aniso_U_23
_atom_site_aniso_U_13
_atom_site_aniso_U_12
Mn1 0.0350(6) 0.0391(6) 0.0199(6) 0.0005(4) 0.000 0.000
Cl2 0.0740(13) 0.0318(8) 0.0308(9) 0.000 0.000 0.000
Cl1 0.0431(7) 0.0531(8) 0.0308(7) 0.000 0.000 -0.0143(5)
N1 0.088(4) 0.063(3) 0.058(4) -0.006(3) 0.000 0.000
C3 0.088(4) 0.063(3) 0.058(4) -0.006(3) 0.000 0.000
C1 0.178(12) 0.084(6) 0.084(7) 0.039(5) 0.000 0.000
C2 0.24(2) 0.045(6) 0.174(18) 0.000 0.000 0.000

loop_
_atom_type_symbol
_atom_type_description
_atom_type_scat_dispersion_real
_atom_type_scat_dispersion_imag
_atom_type_scat_source
C C 0.0033 0.0016 'International Tables Vol C Tables 4.2.6.8 and 6.1.1.4'
H H 0.0000 0.0000 'International Tables Vol C Tables 4.2.6.8 and 6.1.1.4'
N N 0.0061 0.0033 'International Tables Vol C Tables 4.2.6.8 and 6.1.1.4'
Cl Cl 0.1484 0.1585 'International Tables Vol C Tables 4.2.6.8 and 6.1.1.4'
Mn Mn 0.3368 0.7283 'International Tables Vol C Tables 4.2.6.8 and 6.1.1.4'

loop_
_geom_angle_atom_site_label_1
_geom_angle_atom_site_label_2
_geom_angle_atom_site_label_3
_geom_angle
_geom_angle_site_symmetry_1
_geom_angle_site_symmetry_3
Cl1 Mn1 Cl1 85.69(10) . 3
Cl1 Mn1 Cl1 94.31(10) . 11
Cl1 Mn1 Cl1 180.0 3 11
Cl1 Mn1 Cl1 180.0 . 9
Cl1 Mn1 Cl1 94.31(10) 3 9
Cl1 Mn1 Cl1 85.69(10) 11 9
Cl1 Mn1 Cl2 96.86(7) . 9
Cl1 Mn1 Cl2 96.86(7) 3 9
Cl1 Mn1 Cl2 83.14(7) 11 9
Cl1 Mn1 Cl2 83.14(7) 9 9
Cl1 Mn1 Cl2 83.14(7) . .
Cl1 Mn1 Cl2 83.14(7) 3 .
Cl1 Mn1 Cl2 96.86(7) 11 .
Cl1 Mn1 Cl2 96.86(7) 9 .
Cl2 Mn1 Cl2 180.0 9 .
Mn1 Cl2 Mn1 78.57(10) 2 .
Mn1 Cl1 Mn1 78.91(9) . 2
C3 N1 N1 0.000(1) 10 10
C3 N1 C1 108.9(5) 10 .
N1 N1 C1 108.9(5) 10 .
C2 C1 N1 105.3(8) . .
C1 C2 C1 111.6(11) 10 .

loop_
_geom_bond_atom_site_label_1
_geom_bond_atom_site_label_2
_geom_bond_distance
_geom_bond_site_symmetry_2
Mn1 Cl1 2.556(2) .
Mn1 Cl1 2.556(2) 3
Mn1 Cl1 2.556(2) 11
Mn1 Cl1 2.556(2) 9
Mn1 Cl2 2.565(3) 9
Mn1 Cl2 2.565(3) .
Cl2 Mn1 2.565(3) 2
Cl1 Mn1 2.556(2) 2
N1 C3 1.415(14) 10
N1 N1 1.415(14) 10
N1 C1 1.453(10) .
C1 C2 1.425(13) .
C2 C1 1.425(13) 10
